data_2012358
loop_
_publ_author_name
'Andac, Omer'
'Topcu, Yildiray'
'Yilmaz, Veysel T.'
'Guven, Kutalmis'

_publ_section_title
;
 Bis(triethanolamine)cadmium(II) and -mercury(II) saccharinates:
 seven-coordinate complexes containing both tri- and tetradentate
 triethanolamine ligands
;
_journal_issue 12
_journal_name_full 'Acta Crystallographica Section C'
_journal_page_first 1381
_journal_page_last 1384
_journal_paper_doi 10.1107/S0108270101015049
_journal_volume 57
_journal_year 2001
_chemical_formula_iupac '[Cd (C6 H15 N O3)2] 2C7 H4 N O3 S'
_chemical_formula_moiety 'C12 H30 Cd N2 O6 2+ , 2C7 H4 N O3 S -'
_chemical_formula_sum 'C26 H38 Cd N4 O12 S2'
_chemical_formula_weight 775.12
_chemical_name_systematic
;
bis(triethanolamine)-\k^3^O,N,O';\k^4^O,N,O',O''-cadmium(II)
1,2-bensisothiazol-3(2H)-onate 1,1-dioxide
;
_space_group_IT_number 2
_symmetry_cell_setting triclinic
_symmetry_space_group_name_Hall '-P 1'
_symmetry_space_group_name_H-M 'P -1'
_atom_sites_solution_hydrogens geom
_atom_sites_solution_primary direct
_atom_sites_solution_secondary difmap
_audit_creation_method SHELXL97
_cell_angle_alpha 98.002(8)
_cell_angle_beta 102.662(8)
_cell_angle_gamma 63.762(5)
_cell_formula_units_Z 2
_cell_length_a 13.2825(9)
_cell_length_b 14.9093(11)
_cell_length_c 8.9376(10)
_cell_measurement_reflns_used 24
_cell_measurement_temperature 293(2)
_cell_measurement_theta_max 13.2
_cell_measurement_theta_min 10.5
_cell_volume 1547.2(2)
_computing_cell_refinement 'MSC/AFC Diffractometer Control Software'
_computing_data_collection
;
MSC/AFC Diffractometer Control Software (Molecular Structure Corporation,
1994)
;
_computing_data_reduction 'TEXSAN (Molecular Structure Corporation, 1997)'
_computing_molecular_graphics 'ORTEP3 (Farrugia, 1997) and PLATON (Spek, 2000)'
_computing_publication_material SHELXL97
_computing_structure_refinement 'SHELXL97 (Sheldrick, 1997)'
_computing_structure_solution 'SIR97 (Altomare et al., 1999)'
_diffrn_ambient_temperature 293(2)
_diffrn_measured_fraction_theta_full 1.000
_diffrn_measured_fraction_theta_max 1.000
_diffrn_measurement_device_type 'Rigaku AFC-7S'
_diffrn_measurement_method \w/2\q
_diffrn_radiation_monochromator graphite
_diffrn_radiation_source 'X-ray tube'
_diffrn_radiation_type MoK\a
_diffrn_radiation_wavelength .71069
_diffrn_reflns_av_R_equivalents .025
_diffrn_reflns_av_sigmaI/netI .072
_diffrn_reflns_limit_h_max 20
_diffrn_reflns_limit_h_min 0
_diffrn_reflns_limit_k_max 22
_diffrn_reflns_limit_k_min -20
_diffrn_reflns_limit_l_max 13
_diffrn_reflns_limit_l_min -13
_diffrn_reflns_number 12760
_diffrn_reflns_theta_full 32.50
_diffrn_reflns_theta_max 32.50
_diffrn_reflns_theta_min 2.34
_diffrn_standards_decay_% 7.74
_diffrn_standards_interval_count 150
_diffrn_standards_number 3
_exptl_absorpt_coefficient_mu .909
_exptl_absorpt_correction_T_max .834
_exptl_absorpt_correction_T_min .797
_exptl_absorpt_correction_type \y-scan
_exptl_absorpt_process_details '(North et al., 1968)'
_exptl_crystal_colour colourless
_exptl_crystal_density_diffrn 1.664
_exptl_crystal_density_meas ?
_exptl_crystal_density_method 'not measured'
_exptl_crystal_description prism
_exptl_crystal_F_000 796
_exptl_crystal_size_max .4
_exptl_crystal_size_mid .2
_exptl_crystal_size_min .2
_refine_diff_density_max .80
_refine_diff_density_min -.87
_refine_ls_extinction_coef none
_refine_ls_extinction_method none
_refine_ls_goodness_of_fit_ref 1.019
_refine_ls_hydrogen_treatment constr
_refine_ls_matrix_type full
_refine_ls_number_parameters 478
_refine_ls_number_reflns 11203
_refine_ls_number_restraints 145
_refine_ls_restrained_S_all 1.025
_refine_ls_R_factor_all .069
_refine_ls_R_factor_gt .039
_refine_ls_shift/su_max .001
_refine_ls_shift/su_mean .000
_refine_ls_structure_factor_coef Fsqd
_refine_ls_weighting_details 'calc w = 1/[\s^2^(Fo^2^)+(0.047P)^2^+0.051P] where P=(Fo^2^+2Fc^2^)/3'
_refine_ls_weighting_scheme calc
_refine_ls_wR_factor_gt .102
_refine_ls_wR_factor_ref .115
_reflns_number_gt 7948
_reflns_number_total 11203
_reflns_threshold_expression I>2\s(I)
_cod_data_source_file av1088.cif
_cod_data_source_block I
_cod_depositor_comments
;
The following automatic conversions were performed:
'_symmetry_cell_setting' value 'Triclinic' changed to 'triclinic'
according to '/home/saulius/struct/CIF-dictionaries/cif_core.dic'
dictionary named 'cif_core.dic' version 2.4.1 from 2010-06-29.

Automatic conversion script
Id: cif_fix_enum 1527 2010-12-29 10:47:43Z saulius 

The following automatic conversions were performed:

'_symmetry_cell_setting' value 'Triclinic' changed to 'triclinic'
according to /home/saulius/struct/CIF-dictionaries/cif_core.dic
dictionary named 'cif_core.dic' version 2.4.1 from 2010-06-29.

Automatic conversion script
Id: cif_fix_values 1715 2011-07-08 13:25:40Z adriana 

The following automatic conversions were performed:

'_exptl_crystal_density_meas' value 'not measured' was changed to '?'
- the value is perceived as not measured.

Automatic conversion script
Id: cif_fix_values 3008 2015-01-20 13:52:24Z robertas 
;
_cod_original_sg_symbol_H-M P-1
_cod_database_code 2012358
_cod_database_fobs_code 2012358

loop_
_symmetry_equiv_pos_as_xyz
'x, y, z'
'-x, -y, -z'

loop_
_atom_site_label
_atom_site_fract_x
_atom_site_fract_y
_atom_site_fract_z
_atom_site_U_iso_or_equiv
_atom_site_adp_type
_atom_site_calc_flag
_atom_site_refinement_flags
_atom_site_occupancy
_atom_site_disorder_assembly
_atom_site_disorder_group
_atom_site_type_symbol
Cd1 -.016440(10) .288940(10) .27090(2) .02720(10) Uani d . 1 A . Cd
N2 .10586(17) .21213(15) .0873(2) .0296(4) Uani d . 1 A . N
O1 -.05711(18) .43643(14) .4318(2) .0408(4) Uani d D 1 . . O
H1 -.0966 .4950 .3964 .061 Uiso d R 1 A . H
O2 -.18230(17) .29080(18) .0987(2) .0507(5) Uani d D 1 . . O
H2 -.1895 .2449 .0339 .076 Uiso d R 1 A . H
O3 .03391(19) .12113(15) .3383(3) .0518(5) Uani d D 1 . . O
H3 .0943 .0667 .3330 .078 Uiso d R 1 A . H
O4 .16688(17) .24907(16) .4093(2) .0447(5) Uani d . 1 . . O
H4 .1799 .2873 .4847 .067 Uiso d R 1 A . H
O5 -.04377(17) .41711(14) .1195(2) .0395(4) Uani d . 1 . . O
H5 -.1120 .4637 .1081 .059 Uiso d R 1 A . H
N1 -.14402(18) .29567(15) .4284(2) .0370(5) Uani d D 1 . . N
C1A -.1232(11) .3535(6) .5727(7) .052(2) Uani d PDU .307(5) A 1 C
H1A1 -.0488 .3142 .6313 .062 Uiso calc PR .307(5) A 1 H
H1A2 -.1801 .3661 .6345 .062 Uiso calc PR .307(5) A 1 H
C2A -.1283(10) .4520(6) .5382(11) .047(3) Uani d PDU .307(5) A 1 C
H2A1 -.2063 .4962 .4965 .057 Uiso calc PR .307(5) A 1 H
H2A2 -.1041 .4837 .6324 .057 Uiso calc PR .307(5) A 1 H
C3A -.2617(5) .3342(11) .3411(9) .063(3) Uani d PDU .307(5) A 1 C
H3A1 -.2931 .4065 .3401 .076 Uiso calc PR .307(5) A 1 H
H3A2 -.3083 .3176 .3920 .076 Uiso calc PR .307(5) A 1 H
C4A -.2667(6) .2911(10) .1780(7) .068(3) Uani d PDU .307(5) A 1 C
H4A1 -.2571 .2228 .1787 .081 Uiso calc PR .307(5) A 1 H
H4A2 -.3419 .3291 .1202 .081 Uiso calc PR .307(5) A 1 H
C5A -.1048(7) .1969(6) .4934(17) .051(3) Uani d PDU .307(5) A 1 C
H5A1 -.1504 .1636 .4350 .061 Uiso calc PR .307(5) A 1 H
H5A2 -.1181 .2077 .5982 .061 Uiso calc PR .307(5) A 1 H
C6A .0181(8) .1298(6) .4927(7) .049(2) Uani d PDU .307(5) A 1 C
H6A1 .0659 .1583 .5593 .059 Uiso calc PR .307(5) A 1 H
H6A2 .0374 .0646 .5283 .059 Uiso calc PR .307(5) A 1 H
C1B -.1880(4) .3945(3) .5109(5) .0466(10) Uani d PDU .693(5) A 2 C
H1B1 -.2165 .3897 .5990 .056 Uiso calc PR .693(5) A 2 H
H1B2 -.2509 .4423 .4436 .056 Uiso calc PR .693(5) A 2 H
C2B -.0957(5) .4314(4) .5641(5) .0465(14) Uani d PDU .693(5) A 2 C
H2B1 -.1261 .4969 .6161 .056 Uiso calc PR .693(5) A 2 H
H2B2 -.0334 .3856 .6347 .056 Uiso calc PR .693(5) A 2 H
C3B -.2414(4) .2823(4) .3237(5) .0478(11) Uani d PDU .693(5) A 2 C
H3B1 -.3057 .3071 .3767 .057 Uiso calc PR .693(5) A 2 H
H3B2 -.2195 .2114 .2990 .057 Uiso calc PR .693(5) A 2 H
C4B -.2778(3) .3357(4) .1773(5) .0463(11) Uani d PDU .693(5) A 2 C
H4B1 -.3434 .3280 .1149 .056 Uiso calc PR .693(5) A 2 H
H4B2 -.2979 .4065 .1992 .056 Uiso calc PR .693(5) A 2 H
C5B -.0789(5) .2120(3) .5316(5) .0464(13) Uani d PDU .693(5) A 2 C
H5B1 -.1301 .2075 .5897 .056 Uiso calc PR .693(5) A 2 H
H5B2 -.0211 .2262 .6041 .056 Uiso calc PR .693(5) A 2 H
C6B -.0225(4) .1135(3) .4496(6) .0478(11) Uani d PDU .693(5) A 2 C
H6B1 .0322 .0651 .5233 .057 Uiso calc PR .693(5) A 2 H
H6B2 -.0794 .0896 .3999 .057 Uiso calc PR .693(5) A 2 H
C12 .1431(3) .0592(3) -.1009(4) .0545(8) Uani d D 1 . . C
H12A .1981 .0076 -.0321 .065 Uiso calc R 1 B 1 H
H12B .1001 .0297 -.1760 .065 Uiso calc R 1 B 1 H
O6A .2021(15) .0933(12) -.1778(17) .064(2) Uani d PDU .56(3) C 1 O
H6A .2475 .0422 -.2290 .096 Uiso d PR .56(3) C 1 H
O6B .1648(17) .1042(14) -.2136(17) .065(2) Uani d PDU .44(3) C 2 O
H6B .1936 .0573 -.2843 .097 Uiso d PR .44(3) C 2 H
C7 .2218(2) .1573(2) .1758(3) .0366(5) Uani d . 1 . . C
H7A .2771 .1387 .1090 .044 Uiso calc R 1 A . H
H7B .2270 .0962 .2100 .044 Uiso calc R 1 . . H
C8 .2516(2) .2183(2) .3149(3) .0416(6) Uani d . 1 A . C
H8A .3261 .1781 .3725 .050 Uiso calc R 1 . . H
H8B .2540 .2765 .2818 .050 Uiso calc R 1 . . H
C9 .1017(2) .2912(2) -.0018(3) .0376(5) Uani d . 1 . . C
H9A .1237 .2623 -.1003 .045 Uiso calc R 1 A . H
H9B .1560 .3167 .0531 .045 Uiso calc R 1 . . H
C10 -.0161(3) .3764(2) -.0275(3) .0406(6) Uani d . 1 A . C
H10A -.0170 .4272 -.0856 .049 Uiso calc R 1 . . H
H10B -.0710 .3522 -.0844 .049 Uiso calc R 1 . . H
C11 .0631(2) .1427(2) -.0107(3) .0394(6) Uani d . 1 A . C
H11A -.0035 .1824 -.0827 .047 Uiso calc R 1 . . H
H11B .0377 .1131 .0548 .047 Uiso calc R 1 . . H
S2 -.35369(6) .60541(5) -.03679(7) .03579(14) Uani d . 1 . . S
N4 -.2564(2) .56690(16) .1148(3) .0388(5) Uani d . 1 . . N
O10 -.1960(2) .62917(15) .3460(2) .0519(6) Uani d . 1 . . O
O11 -.3020(2) .59600(18) -.1672(2) .0526(6) Uani d . 1 . . O
O12 -.4318(2) .56060(18) -.0570(3) .0569(6) Uani d . 1 . . O
C20 -.2628(2) .64105(19) .2207(3) .0355(5) Uani d . 1 . . C
C21 -.3575(2) .73971(18) .1733(3) .0321(5) Uani d . 1 . . C
C22 -.3885(3) .8320(2) .2535(3) .0422(6) Uani d . 1 . . C
H22 -.3488 .8384 .3509 .051 Uiso calc R 1 . . H
C23 -.4800(3) .9141(2) .1849(4) .0499(7) Uani d . 1 . . C
H23 -.5025 .9764 .2371 .060 Uiso calc R 1 . . H
C24 -.5384(3) .9044(2) .0392(4) .0499(7) Uani d . 1 . . C
H24 -.5990 .9607 -.0052 .060 Uiso calc R 1 . . H
C25 -.5087(2) .8129(2) -.0417(3) .0441(6) Uani d . 1 . . C
H25 -.5483 .8063 -.1391 .053 Uiso calc R 1 . . H
C26 -.4171(2) .73126(19) .0295(3) .0337(5) Uani d . 1 . . C
S1 .32615(6) -.08103(5) -.51871(8) .03649(14) Uani d . 1 . . S
O7 .18760(19) -.14470(16) -.8900(3) .0540(6) Uani d . 1 . . O
O8 .3911(2) -.02466(19) -.5098(3) .0590(6) Uani d . 1 . . O
O9 .2768(2) -.06974(17) -.3842(2) .0521(6) Uani d . 1 . . O
N3 .2298(2) -.05921(17) -.6727(3) .0419(5) Uani d . 1 . . N
C13 .2481(2) -.14247(19) -.7642(3) .0356(5) Uani d . 1 . . C
C14 .3498(2) -.23353(19) -.6988(3) .0329(5) Uani d . 1 . . C
C15 .3886(3) -.3315(2) -.7561(3) .0452(7) Uani d . 1 . . C
H15 .3530 -.3489 -.8497 .054 Uiso calc R 1 . . H
C16 .4830(3) -.4039(2) -.6687(4) .0575(9) Uani d . 1 . . C
H16 .5112 -.4703 -.7054 .069 Uiso calc R 1 . . H
C17 .5356(3) -.3784(3) -.5283(4) .0552(9) Uani d . 1 . . C
H17 .5975 -.4280 -.4715 .066 Uiso calc R 1 . . H
C18 .4970(2) -.2802(2) -.4720(3) .0442(7) Uani d . 1 . . C
H18 .5322 -.2624 -.3784 .053 Uiso calc R 1 . . H
C19 .4041(2) -.20944(19) -.5600(3) .0331(5) Uani d . 1 . . C

loop_
_atom_site_aniso_label
_atom_site_aniso_U_11
_atom_site_aniso_U_22
_atom_site_aniso_U_33
_atom_site_aniso_U_12
_atom_site_aniso_U_13
_atom_site_aniso_U_23
Cd1 .02796(8) .02723(8) .02494(8) -.01058(6) .00641(6) -.00203(5)
N2 .0306(10) .0295(9) .0272(9) -.0123(8) .0071(8) -.0054(7)
O1 .0562(12) .0298(9) .0352(9) -.0172(9) .0116(9) -.0035(7)
O2 .0351(10) .0607(14) .0467(11) -.0200(10) .0015(9) -.0175(10)
O3 .0495(12) .0313(10) .0668(14) -.0036(9) .0213(11) .0081(10)
O4 .0349(10) .0490(11) .0374(10) -.0143(9) -.0011(8) -.0128(8)
O5 .0436(11) .0313(9) .0313(9) -.0028(8) .0111(8) .0022(7)
N1 .0376(11) .0343(11) .0400(11) -.0126(9) .0156(9) -.0002(9)
C1A .067(5) .050(4) .035(4) -.020(4) .015(4) .001(3)
C2A .061(5) .049(4) .025(4) -.020(4) .009(4) -.005(3)
C3A .035(4) .069(5) .064(4) .002(4) .014(4) .008(5)
C4A .029(4) .064(5) .082(5) -.006(4) .007(4) -.030(5)
C5A .051(4) .056(5) .047(5) -.020(4) .009(4) .015(4)
C6A .058(4) .038(4) .053(5) -.017(3) .011(4) .012(4)
C1B .052(2) .041(2) .045(2) -.0114(18) .0269(19) -.0029(17)
C2B .066(3) .044(2) .0250(19) -.021(2) .008(2) -.0050(17)
C3B .030(2) .042(2) .071(3) -.0108(18) .0112(19) .012(2)
C4B .0275(19) .046(3) .056(2) -.0095(18) .0069(17) -.0064(19)
C5B .052(3) .049(2) .037(2) -.0154(19) .012(2) .0144(18)
C6B .051(3) .0333(19) .064(3) -.0185(17) .010(2) .0153(18)
C12 .066(2) .0463(17) .0530(18) -.0263(16) .0243(16) -.0228(14)
O6A .071(7) .067(3) .063(5) -.034(5) .042(4) -.033(3)
O6B .072(7) .068(3) .063(5) -.034(5) .042(4) -.034(3)
C7 .0278(11) .0357(12) .0402(13) -.0093(10) .0067(10) -.0036(10)
C8 .0342(13) .0493(16) .0412(14) -.0210(12) .0012(11) -.0008(12)
C9 .0428(14) .0402(14) .0327(12) -.0174(12) .0160(11) -.0031(10)
C10 .0497(16) .0385(13) .0263(11) -.0119(12) .0073(11) .0022(10)
C11 .0400(14) .0417(14) .0358(13) -.0197(12) .0088(11) -.0113(11)
S2 .0356(3) .0335(3) .0322(3) -.0135(3) .0004(2) -.0046(2)
N4 .0386(12) .0279(10) .0351(11) -.0064(9) -.0018(9) -.0045(8)
O10 .0549(13) .0358(10) .0389(10) -.0078(9) -.0147(9) -.0028(8)
O11 .0587(14) .0578(14) .0346(10) -.0199(11) .0125(10) -.0084(9)
O12 .0558(14) .0520(13) .0654(15) -.0337(11) -.0008(12) -.0087(11)
C20 .0389(13) .0282(11) .0319(12) -.0108(10) .0004(10) -.0004(9)
C21 .0332(12) .0264(10) .0305(11) -.0087(9) .0031(9) .0001(9)
C22 .0485(16) .0309(12) .0363(13) -.0108(11) .0045(12) -.0062(10)
C23 .0561(19) .0298(13) .0508(17) -.0079(13) .0098(14) -.0034(12)
C24 .0416(16) .0368(14) .0548(18) -.0030(12) .0044(13) .0054(13)
C25 .0373(14) .0409(14) .0403(14) -.0078(12) -.0021(11) .0040(12)
C26 .0311(12) .0306(11) .0342(12) -.0103(10) .0022(9) .0004(9)
S1 .0423(3) .0332(3) .0365(3) -.0194(3) .0124(3) -.0107(2)
O7 .0513(13) .0421(11) .0491(12) -.0142(10) -.0139(10) -.0022(9)
O8 .0770(17) .0593(14) .0603(14) -.0504(14) .0167(13) -.0176(11)
O9 .0628(14) .0478(12) .0454(12) -.0199(11) .0277(11) -.0145(9)
N3 .0421(13) .0268(10) .0479(13) -.0104(9) .0037(10) -.0043(9)
C13 .0351(13) .0301(11) .0379(13) -.0133(10) .0031(10) -.0023(10)
C14 .0312(12) .0293(11) .0329(11) -.0103(9) .0049(9) -.0047(9)
C15 .0465(16) .0351(13) .0381(14) -.0096(12) .0024(12) -.0122(11)
C16 .060(2) .0326(14) .0543(18) -.0019(14) .0061(16) -.0091(13)
C17 .0403(16) .0474(17) .0489(17) .0051(13) .0027(13) .0026(14)
C18 .0325(13) .0528(17) .0370(14) -.0128(12) .0039(11) -.0077(12)
C19 .0300(11) .0348(12) .0330(12) -.0136(10) .0081(9) -.0064(9)

loop_
_atom_type_symbol
_atom_type_description
_atom_type_scat_dispersion_real
_atom_type_scat_dispersion_imag
_atom_type_scat_source
C C .0033 .0016 'International Tables Vol C Tables 4.2.6.8 and 6.1.1.4'
H H .0000 .0000 'International Tables Vol C Tables 4.2.6.8 and 6.1.1.4'
N N .0061 .0033 'International Tables Vol C Tables 4.2.6.8 and 6.1.1.4'
O O .0106 .0060 'International Tables Vol C Tables 4.2.6.8 and 6.1.1.4'
S S .1246 .1234 'International Tables Vol C Tables 4.2.6.8 and 6.1.1.4'
Cd Cd -.8075 1.2024 'International Tables Vol C Tables 4.2.6.8 and 6.1.1.4'

loop_
_geom_angle_atom_site_label_1
_geom_angle_atom_site_label_2
_geom_angle_atom_site_label_3
_geom_angle
_geom_angle_publ_flag
O4 Cd1 O5 102.28(8) yes
O4 Cd1 O1 81.81(7) yes
O5 Cd1 O1 72.95(7) yes
O4 Cd1 N2 74.86(7) yes
O5 Cd1 N2 73.64(7) yes
O1 Cd1 N2 133.59(7) yes
O4 Cd1 O2 166.01(7) yes
O5 Cd1 O2 82.73(8) yes
O1 Cd1 O2 112.18(7) yes
N2 Cd1 O2 94.39(7) yes
O4 Cd1 N1 111.99(8) yes
O5 Cd1 N1 125.92(7) yes
O1 Cd1 N1 72.11(7) yes
N2 Cd1 N1 154.11(7) yes
O2 Cd1 N1 73.97(8) yes
O4 Cd1 O3 80.07(8) yes
O5 Cd1 O3 158.08(7) yes
O1 Cd1 O3 128.66(7) yes
N2 Cd1 O3 86.21(7) yes
O2 Cd1 O3 90.46(8) yes
N1 Cd1 O3 71.15(7) yes
C7 N2 C11 111.6(2) ?
C7 N2 C9 111.2(2) ?
C11 N2 C9 112.4(2) ?
C7 N2 Cd1 106.24(15) ?
C11 N2 Cd1 106.04(15) ?
C9 N2 Cd1 108.97(14) ?
C2B O1 C2A 18.0(6) ?
C2B O1 Cd1 112.7(2) ?
C2A O1 Cd1 116.4(2) ?
C2B O1 H1 109.2 ?
Cd1 O1 H1 122.1 ?
C4B O2 C4A 24.6(5) ?
C4B O2 Cd1 109.0(2) ?
C4A O2 Cd1 112.5(3) ?
C4B O2 H2 109.7 ?
Cd1 O2 H2 129.1 ?
C6B O3 C6A 28.8(5) ?
C6B O3 Cd1 115.8(2) ?
C6A O3 Cd1 105.8(4) ?
C6B O3 H3 109.2 ?
Cd1 O3 H3 131.1 ?
C8 O4 Cd1 113.66(15) ?
C8 O4 H4 109.5 ?
Cd1 O4 H4 121.2 ?
C10 O5 Cd1 109.84(16) ?
C10 O5 H5 109.1 ?
Cd1 O5 H5 113.4 ?
C5B N1 C3A 131.9(7) ?
C5B N1 C1B 113.3(3) ?
C3A N1 C1B 82.9(5) ?
C5B N1 C5A 20.6(6) ?
C3A N1 C5A 113.7(8) ?
C1B N1 C5A 126.5(6) ?
C5B N1 C1A 81.0(4) ?
C3A N1 C1A 116.7(6) ?
C1B N1 C1A 36.0(4) ?
C5A N1 C1A 99.0(7) ?
C5B N1 C3B 111.1(3) ?
C3A N1 C3B 27.4(5) ?
C1B N1 C3B 109.0(3) ?
C5A N1 C3B 90.8(5) ?
C1A N1 C3B 139.0(6) ?
C5B N1 Cd1 106.3(3) ?
C3A N1 Cd1 109.8(5) ?
C1B N1 Cd1 109.9(2) ?
C5A N1 Cd1 110.6(4) ?
C1A N1 Cd1 106.4(5) ?
C3B N1 Cd1 107.1(2) ?
N1 C1A C2A 111.2(5) ?
N1 C1A H1A1 109.4 ?
C2A C1A H1A1 109.4 ?
N1 C1A H1A2 109.4 ?
C2A C1A H1A2 109.4 ?
H1A1 C1A H1A2 108.0 ?
O1 C2A C1A 110.4(6) ?
O1 C2A H2A1 109.6 ?
C1A C2A H2A1 109.6 ?
O1 C2A H2A2 109.6 ?
C1A C2A H2A2 109.6 ?
H2A1 C2A H2A2 108.1 ?
N1 C3A C4A 112.1(5) ?
N1 C3A H3A1 109.2 ?
C4A C3A H3A1 109.2 ?
N1 C3A H3A2 109.2 ?
C4A C3A H3A2 109.2 ?
H3A1 C3A H3A2 107.9 ?
O2 C4A C3A 115.1(7) ?
O2 C4A H4A1 108.5 ?
C3A C4A H4A1 108.5 ?
O2 C4A H4A2 108.5 ?
C3A C4A H4A2 108.5 ?
H4A1 C4A H4A2 107.5 ?
N1 C5A C6A 114.0(5) ?
N1 C5A H5A1 108.8 ?
C6A C5A H5A1 108.8 ?
N1 C5A H5A2 108.8 ?
C6A C5A H5A2 108.8 ?
H5A1 C5A H5A2 107.6 ?
O3 C6A C5A 106.4(8) ?
O3 C6A H6A1 110.5 ?
C5A C6A H6A1 110.5 ?
O3 C6A H6A2 110.5 ?
C5A C6A H6A2 110.5 ?
H6A1 C6A H6A2 108.6 ?
N1 C1B C2B 111.2(3) ?
N1 C1B H1B1 109.4 ?
C2B C1B H1B1 109.4 ?
N1 C1B H1B2 109.4 ?
C2B C1B H1B2 109.4 ?
H1B1 C1B H1B2 108.0 ?
O1 C2B C1B 106.9(3) ?
O1 C2B H2B1 110.3 ?
C1B C2B H2B1 110.3 ?
O1 C2B H2B2 110.3 ?
C1B C2B H2B2 110.3 ?
H2B1 C2B H2B2 108.6 ?
N1 C3B C4B 112.9(3) ?
N1 C3B H3B1 109.0 ?
C4B C3B H3B1 109.0 ?
N1 C3B H3B2 109.0 ?
C4B C3B H3B2 109.0 ?
H3B1 C3B H3B2 107.8 ?
O2 C4B C3B 106.4(3) ?
O2 C4B H4B1 110.4 ?
C3B C4B H4B1 110.4 ?
O2 C4B H4B2 110.4 ?
C3B C4B H4B2 110.4 ?
H4B1 C4B H4B2 108.6 ?
N1 C5B C6B 113.5(3) ?
N1 C5B H5B1 108.9 ?
C6B C5B H5B1 108.9 ?
N1 C5B H5B2 108.9 ?
C6B C5B H5B2 108.9 ?
H5B1 C5B H5B2 107.7 ?
O3 C6B C5B 111.3(4) ?
O3 C6B H6B1 109.4 ?
C5B C6B H6B1 109.4 ?
O3 C6B H6B2 109.4 ?
C5B C6B H6B2 109.4 ?
H6B1 C6B H6B2 108.0 ?
O6A C12 O6B 20.1(8) ?
O6A C12 C11 111.8(7) ?
O6B C12 C11 106.9(9) ?
O6A C12 H12A 109.3 ?
O6B C12 H12A 127.9 ?
C11 C12 H12A 109.3 ?
O6A C12 H12B 109.3 ?
O6B C12 H12B 93.8 ?
C11 C12 H12B 109.3 ?
H12A C12 H12B 107.9 ?
C12 O6A H6A 108.6 ?
C12 O6A H6B 99.5 ?
C12 O6B H6A 96.5 ?
C12 O6B H6B 107.9 ?
N2 C7 C8 112.9(2) ?
N2 C7 H7A 109.0 ?
C8 C7 H7A 109.0 ?
N2 C7 H7B 109.0 ?
C8 C7 H7B 109.0 ?
H7A C7 H7B 107.8 ?
O4 C8 C7 108.6(2) ?
O4 C8 H8A 110.0 ?
C7 C8 H8A 110.0 ?
O4 C8 H8B 110.0 ?
C7 C8 H8B 110.0 ?
H8A C8 H8B 108.3 ?
N2 C9 C10 111.5(2) ?
N2 C9 H9A 109.3 ?
C10 C9 H9A 109.3 ?
N2 C9 H9B 109.3 ?
C10 C9 H9B 109.3 ?
H9A C9 H9B 108.0 ?
O5 C10 C9 107.3(2) ?
O5 C10 H10A 110.3 ?
C9 C10 H10A 110.3 ?
O5 C10 H10B 110.3 ?
C9 C10 H10B 110.3 ?
H10A C10 H10B 108.5 ?
N2 C11 C12 118.2(2) ?
N2 C11 H11A 107.8 ?
C12 C11 H11A 107.8 ?
N2 C11 H11B 107.8 ?
C12 C11 H11B 107.8 ?
H11A C11 H11B 107.1 ?
O12 S2 O11 115.79(15) ?
O12 S2 N4 111.44(15) ?
O11 S2 N4 110.23(14) ?
O12 S2 C26 110.81(14) ?
O11 S2 C26 110.79(14) ?
N4 S2 C26 96.06(12) ?
C20 N4 S2 112.11(18) ?
O10 C20 N4 123.4(2) ?
O10 C20 C21 123.4(2) ?
N4 C20 C21 113.2(2) ?
C26 C21 C22 120.2(2) ?
C26 C21 C20 111.1(2) ?
C22 C21 C20 128.8(2) ?
C23 C22 C21 118.3(3) ?
C23 C22 H22 120.8 ?
C21 C22 H22 120.8 ?
C22 C23 C24 120.7(3) ?
C22 C23 H23 119.7 ?
C24 C23 H23 119.7 ?
C25 C24 C23 121.6(3) ?
C25 C24 H24 119.2 ?
C23 C24 H24 119.2 ?
C24 C25 C26 116.9(3) ?
C24 C25 H25 121.6 ?
C26 C25 H25 121.6 ?
C21 C26 C25 122.3(2) ?
C21 C26 S2 107.56(18) ?
C25 C26 S2 130.1(2) ?
O8 S1 O9 114.72(14) ?
O8 S1 N3 111.56(15) ?
O9 S1 N3 110.80(14) ?
O8 S1 C19 112.76(14) ?
O9 S1 C19 108.56(13) ?
N3 S1 C19 97.04(12) ?
C13 N3 S1 111.34(19) ?
O7 C13 N3 123.7(3) ?
O7 C13 C14 122.9(2) ?
N3 C13 C14 113.4(2) ?
C19 C14 C15 120.1(2) ?
C19 C14 C13 110.9(2) ?
C15 C14 C13 129.0(2) ?
C14 C15 C16 117.8(3) ?
C14 C15 H15 121.1 ?
C16 C15 H15 121.1 ?
C17 C16 C15 121.2(3) ?
C17 C16 H16 119.4 ?
C15 C16 H16 119.4 ?
C18 C17 C16 120.7(3) ?
C18 C17 H17 119.6 ?
C16 C17 H17 119.6 ?
C17 C18 C19 117.4(3) ?
C17 C18 H18 121.3 ?
C19 C18 H18 121.3 ?
C14 C19 C18 122.7(2) ?
C14 C19 S1 107.26(19) ?
C18 C19 S1 129.8(2) ?

loop_
_geom_bond_atom_site_label_1
_geom_bond_atom_site_label_2
_geom_bond_site_symmetry_2
_geom_bond_distance
_geom_bond_publ_flag
Cd1 O4 . 2.3274(19) yes
Cd1 O5 . 2.3464(19) yes
Cd1 O1 . 2.3676(19) yes
Cd1 N2 . 2.375(2) yes
Cd1 O2 . 2.3862(19) yes
Cd1 N1 . 2.392(2) yes
Cd1 O3 . 2.415(2) yes
N2 C7 . 1.482(3) ?
N2 C11 . 1.486(3) ?
N2 C9 . 1.487(3) ?
O1 C2B . 1.411(4) ?
O1 C2A . 1.411(6) ?
O1 H1 . .8586 ?
O2 C4B . 1.435(4) ?
O2 C4A . 1.449(6) ?
O2 H2 . .8576 ?
O3 C6B . 1.414(5) ?
O3 C6A . 1.421(6) ?
O3 H3 . .8570 ?
O4 C8 . 1.429(4) ?
O4 H4 . .8596 ?
O5 C10 . 1.422(3) ?
O5 H5 . .8586 ?
N1 C5B . 1.473(3) ?
N1 C3A . 1.476(4) ?
N1 C1B . 1.477(3) ?
N1 C5A . 1.484(4) ?
N1 C1A . 1.492(4) ?
N1 C3B . 1.495(3) ?
C1A C2A . 1.511(7) ?
C1A H1A1 . .9700 ?
C1A H1A2 . .9700 ?
C2A H2A1 . .9700 ?
C2A H2A2 . .9700 ?
C3A C4A . 1.509(7) ?
C3A H3A1 . .9700 ?
C3A H3A2 . .9700 ?
C4A H4A1 . .9700 ?
C4A H4A2 . .9700 ?
C5A C6A . 1.491(7) ?
C5A H5A1 . .9700 ?
C5A H5A2 . .9700 ?
C6A H6A1 . .9700 ?
C6A H6A2 . .9700 ?
C1B C2B . 1.516(6) ?
C1B H1B1 . .9700 ?
C1B H1B2 . .9700 ?
C2B H2B1 . .9700 ?
C2B H2B2 . .9700 ?
C3B C4B . 1.501(6) ?
C3B H3B1 . .9700 ?
C3B H3B2 . .9700 ?
C4B H4B1 . .9700 ?
C4B H4B2 . .9700 ?
C5B C6B . 1.492(6) ?
C5B H5B1 . .9700 ?
C5B H5B2 . .9700 ?
C6B H6B1 . .9700 ?
C6B H6B2 . .9700 ?
C12 O6A . 1.426(5) ?
C12 O6B . 1.427(6) ?
C12 C11 . 1.502(4) ?
C12 H12A . .9700 ?
C12 H12B . .9700 ?
O6A H6A . .8780 ?
O6A H6B . 1.0354 ?
O6B H6A . 1.1021 ?
O6B H6B . .8844 ?
C7 C8 . 1.522(4) ?
C7 H7A . .9700 ?
C7 H7B . .9700 ?
C8 H8A . .9700 ?
C8 H8B . .9700 ?
C9 C10 . 1.510(4) ?
C9 H9A . .9700 ?
C9 H9B . .9700 ?
C10 H10A . .9700 ?
C10 H10B . .9700 ?
C11 H11A . .9700 ?
C11 H11B . .9700 ?
S2 O12 . 1.433(2) ?
S2 O11 . 1.439(2) ?
S2 N4 . 1.621(2) ?
S2 C26 . 1.759(3) ?
N4 C20 . 1.337(3) ?
O10 C20 . 1.246(3) ?
C20 C21 . 1.493(3) ?
C21 C26 . 1.375(3) ?
C21 C22 . 1.389(3) ?
C22 C23 . 1.385(4) ?
C22 H22 . .9300 ?
C23 C24 . 1.387(4) ?
C23 H23 . .9300 ?
C24 C25 . 1.383(4) ?
C24 H24 . .9300 ?
C25 C26 . 1.391(4) ?
C25 H25 . .9300 ?
S1 O8 . 1.432(2) ?
S1 O9 . 1.447(2) ?
S1 N3 . 1.619(3) ?
S1 C19 . 1.758(3) ?
O7 C13 . 1.236(3) ?
N3 C13 . 1.344(3) ?
C13 C14 . 1.505(4) ?
C14 C19 . 1.379(3) ?
C14 C15 . 1.380(4) ?
C15 C16 . 1.399(4) ?
C15 H15 . .9300 ?
C16 C17 . 1.387(5) ?
C16 H16 . .9300 ?
C17 C18 . 1.379(5) ?
C17 H17 . .9300 ?
C18 C19 . 1.382(4) ?
C18 H18 . .9300 ?

loop_
_geom_hbond_atom_site_label_D
_geom_hbond_atom_site_label_H
_geom_hbond_atom_site_label_A
_geom_hbond_site_symmetry_A
_geom_hbond_distance_DH
_geom_hbond_distance_HA
_geom_hbond_distance_DA
_geom_hbond_angle_DHA
O1 H1 O10 . .86 1.90 2.749(3) 171
O2 H2 O7 2_554 .86 1.83 2.679(3) 173
O3 H3 N3 1_556 .86 1.95 2.804(3) 178
O4 H4 O10 2_566 .86 1.86 2.715(3) 175
O5 H5 N4 . .86 1.86 2.714(3) 172
O6A H6A O9 . .88 1.97 2.778(15) 152
O6B H6B O9 . .88 1.93 2.78(2) 162

loop_
_geom_torsion_atom_site_label_1
_geom_torsion_atom_site_label_2
_geom_torsion_atom_site_label_3
_geom_torsion_atom_site_label_4
_geom_torsion
O4 Cd1 N2 C7 17.88(16)
O5 Cd1 N2 C7 125.88(17)
O1 Cd1 N2 C7 80.41(18)
O2 Cd1 N2 C7 -153.02(16)
N1 Cd1 N2 C7 -91.4(2)
O3 Cd1 N2 C7 -62.85(16)
O4 Cd1 N2 C11 136.77(18)
O5 Cd1 N2 C11 -115.23(17)
O1 Cd1 N2 C11 -160.69(15)
O2 Cd1 N2 C11 -34.13(17)
N1 Cd1 N2 C11 27.4(3)
O3 Cd1 N2 C11 56.05(17)
O4 Cd1 N2 C9 -102.05(17)
O5 Cd1 N2 C9 5.95(16)
O1 Cd1 N2 C9 -39.51(19)
O2 Cd1 N2 C9 87.05(17)
N1 Cd1 N2 C9 148.63(18)
O3 Cd1 N2 C9 177.23(17)
O4 Cd1 O1 C2B -94.7(3)
O5 Cd1 O1 C2B 159.7(3)
N2 Cd1 O1 C2B -154.7(3)
O2 Cd1 O1 C2B 85.2(3)
N1 Cd1 O1 C2B 21.6(3)
O3 Cd1 O1 C2B -24.5(3)
O4 Cd1 O1 C2A -114.1(6)
O5 Cd1 O1 C2A 140.3(6)
N2 Cd1 O1 C2A -174.0(6)
O2 Cd1 O1 C2A 65.9(6)
N1 Cd1 O1 C2A 2.3(6)
O3 Cd1 O1 C2A -43.8(6)
O4 Cd1 O2 C4B 141.3(4)
O5 Cd1 O2 C4B -106.7(3)
O1 Cd1 O2 C4B -38.5(3)
N2 Cd1 O2 C4B -179.6(3)
N1 Cd1 O2 C4B 23.9(3)
O3 Cd1 O2 C4B 94.2(3)
O4 Cd1 O2 C4A 115.1(7)
O5 Cd1 O2 C4A -132.8(6)
O1 Cd1 O2 C4A -64.6(6)
N2 Cd1 O2 C4A 154.3(6)
N1 Cd1 O2 C4A -2.2(6)
O3 Cd1 O2 C4A 68.0(6)
O4 Cd1 O3 C6B 108.5(3)
O5 Cd1 O3 C6B -153.3(3)
O1 Cd1 O3 C6B 37.5(3)
N2 Cd1 O3 C6B -176.2(3)
O2 Cd1 O3 C6B -81.8(3)
N1 Cd1 O3 C6B -9.0(3)
O4 Cd1 O3 C6A 79.5(5)
O5 Cd1 O3 C6A 177.8(5)
O1 Cd1 O3 C6A 8.5(5)
N2 Cd1 O3 C6A 154.8(5)
O2 Cd1 O3 C6A -110.8(5)
N1 Cd1 O3 C6A -37.9(5)
O5 Cd1 O4 C8 -58.40(19)
O1 Cd1 O4 C8 -128.9(2)
N2 Cd1 O4 C8 10.65(18)
O2 Cd1 O4 C8 51.3(4)
N1 Cd1 O4 C8 164.26(18)
O3 Cd1 O4 C8 99.38(19)
O4 Cd1 O5 C10 95.32(18)
O1 Cd1 O5 C10 172.66(19)
N2 Cd1 O5 C10 25.35(18)
O2 Cd1 O5 C10 -71.42(18)
N1 Cd1 O5 C10 -135.56(17)
O3 Cd1 O5 C10 1.4(3)
O4 Cd1 N1 C5B -39.9(3)
O5 Cd1 N1 C5B -165.0(3)
O1 Cd1 N1 C5B -112.9(3)
N2 Cd1 N1 C5B 60.9(3)
O2 Cd1 N1 C5B 126.7(3)
O3 Cd1 N1 C5B 30.6(3)
O4 Cd1 N1 C3A 172.5(6)
O5 Cd1 N1 C3A 47.3(6)
O1 Cd1 N1 C3A 99.4(6)
N2 Cd1 N1 C3A -86.8(6)
O2 Cd1 N1 C3A -20.9(6)
O3 Cd1 N1 C3A -117.1(6)
O4 Cd1 N1 C1B 83.0(2)
O5 Cd1 N1 C1B -42.1(3)
O1 Cd1 N1 C1B 10.0(2)
N2 Cd1 N1 C1B -176.2(2)
O2 Cd1 N1 C1B -110.3(2)
O3 Cd1 N1 C1B 153.5(2)
O4 Cd1 N1 C5A -61.2(6)
O5 Cd1 N1 C5A 173.7(6)
O1 Cd1 N1 C5A -134.2(6)
N2 Cd1 N1 C5A 39.6(7)
O2 Cd1 N1 C5A 105.4(6)
O3 Cd1 N1 C5A 9.3(6)
O4 Cd1 N1 C1A 45.3(4)
O5 Cd1 N1 C1A -79.8(4)
O1 Cd1 N1 C1A -27.7(4)
N2 Cd1 N1 C1A 146.1(4)
O2 Cd1 N1 C1A -148.1(4)
O3 Cd1 N1 C1A 115.8(4)
O4 Cd1 N1 C3B -158.7(2)
O5 Cd1 N1 C3B 76.1(2)
O1 Cd1 N1 C3B 128.2(2)
N2 Cd1 N1 C3B -58.0(3)
O2 Cd1 N1 C3B 7.9(2)
O3 Cd1 N1 C3B -88.3(2)
C5B N1 C1A C2A 155.8(10)
C3A N1 C1A C2A -71.6(13)
C1B N1 C1A C2A -50.0(5)
C5A N1 C1A C2A 166.0(8)
C3B N1 C1A C2A -92.2(10)
Cd1 N1 C1A C2A 51.4(9)
C2B O1 C2A C1A -58.2(7)
Cd1 O1 C2A C1A 23.9(10)
N1 C1A C2A O1 -51.3(12)
C5B N1 C3A C4A -95.0(12)
C1B N1 C3A C4A 150.0(12)
C5A N1 C3A C4A -83.2(14)
C1A N1 C3A C4A 162.5(9)
C3B N1 C3A C4A -47.6(5)
Cd1 N1 C3A C4A 41.4(13)
C4B O2 C4A C3A -61.3(9)
Cd1 O2 C4A C3A 25.4(12)
N1 C3A C4A O2 -46.0(16)
C5B N1 C5A C6A -61.9(9)
C3A N1 C5A C6A 143.8(9)
C1B N1 C5A C6A -117.2(10)
C1A N1 C5A C6A -91.7(13)
C3B N1 C5A C6A 128.3(11)
Cd1 N1 C5A C6A 19.7(13)
C6B O3 C6A C5A -54.7(6)
Cd1 O3 C6A C5A 60.6(9)
N1 C5A C6A O3 -55.4(14)
C5B N1 C1B C2B 79.7(5)
C3A N1 C1B C2B -147.5(7)
C5A N1 C1B C2B 98.1(6)
C1A N1 C1B C2B 51.8(7)
C3B N1 C1B C2B -156.0(4)
Cd1 N1 C1B C2B -39.0(4)
C2A O1 C2B C1B 57.7(7)
Cd1 O1 C2B C1B -48.3(4)
N1 C1B C2B O1 58.8(5)
C5B N1 C3B C4B -154.9(4)
C3A N1 C3B C4B 61.1(11)
C1B N1 C3B C4B 79.6(5)
C5A N1 C3B C4B -151.1(7)
C1A N1 C3B C4B 104.2(6)
Cd1 N1 C3B C4B -39.2(4)
C4A O2 C4B C3B 51.3(5)
Cd1 O2 C4B C3B -51.3(4)
N1 C3B C4B O2 63.0(5)
C3A N1 C5B C6B 85.2(7)
C1B N1 C5B C6B -173.0(4)
C5A N1 C5B C6B 53.0(13)
C1A N1 C5B C6B -156.8(7)
C3B N1 C5B C6B 63.9(6)
Cd1 N1 C5B C6B -52.3(6)
C6A O3 C6B C5B 60.4(5)
Cd1 O3 C6B C5B -14.9(6)
N1 C5B C6B O3 46.1(7)
C11 N2 C7 C8 -159.9(2)
C9 N2 C7 C8 73.7(3)
Cd1 N2 C7 C8 -44.7(3)
Cd1 O4 C8 C7 -36.7(3)
N2 C7 C8 O4 56.2(3)
C7 N2 C9 C10 -152.3(2)
C11 N2 C9 C10 81.7(3)
Cd1 N2 C9 C10 -35.5(2)
Cd1 O5 C10 C9 -52.1(3)
N2 C9 C10 O5 59.8(3)
C7 N2 C11 C12 -44.3(4)
C9 N2 C11 C12 81.4(3)
Cd1 N2 C11 C12 -159.6(2)
O6A C12 C11 N2 -46.2(9)
O6B C12 C11 N2 -66.9(9)
O12 S2 N4 C20 -115.6(2)
O11 S2 N4 C20 114.4(2)
C26 S2 N4 C20 -.4(2)
S2 N4 C20 O10 -179.3(3)
S2 N4 C20 C21 .3(3)
O10 C20 C21 C26 179.6(3)
N4 C20 C21 C26 .0(4)
O10 C20 C21 C22 -.1(5)
N4 C20 C21 C22 -179.7(3)
C26 C21 C22 C23 -.1(5)
C20 C21 C22 C23 179.6(3)
C21 C22 C23 C24 -.5(5)
C22 C23 C24 C25 .8(6)
C23 C24 C25 C26 -.4(5)
C22 C21 C26 C25 .5(4)
C20 C21 C26 C25 -179.2(3)
C22 C21 C26 S2 179.5(2)
C20 C21 C26 S2 -.3(3)
C24 C25 C26 C21 -.2(5)
C24 C25 C26 S2 -178.9(3)
O12 S2 C26 C21 116.1(2)
O11 S2 C26 C21 -114.0(2)
N4 S2 C26 C21 .4(2)
O12 S2 C26 C25 -65.1(3)
O11 S2 C26 C25 64.9(3)
N4 S2 C26 C25 179.2(3)
O8 S1 N3 C13 117.3(2)
O9 S1 N3 C13 -113.5(2)
C19 S1 N3 C13 -.6(2)
S1 N3 C13 O7 -178.5(3)
S1 N3 C13 C14 1.6(3)
O7 C13 C14 C19 178.0(3)
N3 C13 C14 C19 -2.1(4)
O7 C13 C14 C15 -4.6(5)
N3 C13 C14 C15 175.3(3)
C19 C14 C15 C16 .3(5)
C13 C14 C15 C16 -176.9(3)
C14 C15 C16 C17 .6(6)
C15 C16 C17 C18 -1.1(6)
C16 C17 C18 C19 .6(5)
C15 C14 C19 C18 -.8(4)
C13 C14 C19 C18 176.9(3)
C15 C14 C19 S1 -176.1(2)
C13 C14 C19 S1 1.6(3)
C17 C18 C19 C14 .3(5)
C17 C18 C19 S1 174.5(3)
O8 S1 C19 C14 -117.6(2)
O9 S1 C19 C14 114.1(2)
N3 S1 C19 C14 -.7(2)
O8 S1 C19 C18 67.5(3)
O9 S1 C19 C18 -60.8(3)
N3 S1 C19 C18 -175.5(3)
